data_1560893
loop_
_publ_author_name
'Cramer, Alisha J.'
'Cole, Jacqueline M.'

_publ_section_title
;
 Host-guest prospects of neodymium and gadolinium ultraphosphate
 frameworks for nuclear waste storage: Multi-temperature topological
 analysis of nanoporous cages in RP5O14
;
_journal_name_full 'Journal of Solid State Chemistry'
_journal_page_first 250
_journal_page_last 257
_journal_paper_doi 10.1016/j.jssc.2018.07.020
_journal_volume 266
_journal_year 2018
_chemical_formula_sum 'Gd O14 P5'
_chemical_formula_weight 536.10
_space_group_IT_number 14
_space_group_name_Hall '-P 2ybc'
_space_group_name_H-M_alt 'P 1 21/c 1'
_symmetry_cell_setting monoclinic
_symmetry_space_group_name_H-M 'P 1 21/c 1'
_atom_sites_solution_hydrogens none
_atom_sites_solution_primary direct
_atom_sites_solution_secondary difmap
_audit_creation_method SHELXL-97
_cell_angle_alpha 90.00
_cell_angle_beta 90.00(3)
_cell_angle_gamma 90.00
_cell_formula_units_Z 4
_cell_length_a 8.7370(17)
_cell_length_b 8.9450(18)
_cell_length_c 13.003(3)
_cell_measurement_reflns_used 512
_cell_measurement_temperature 390(2)
_cell_measurement_theta_max 28.28
_cell_measurement_theta_min 2.0
_cell_volume 1016.2(4)
_computing_cell_refinement
;
Rigaku CrystalClear-SM Expert 2.0
;
_computing_data_collection 'Rigaku CrystalClear-SM Expert 2.0'
_computing_data_reduction
;
Rigaku CrystalClear-SM Expert 2.0
;
_computing_molecular_graphics
;
SHELXTL-PLUS (Sheldrick, 1995)
;
_computing_publication_material 'SHELXL-97 (Sheldrick, 1997)'
_computing_structure_refinement 'SHELXL-97 (Sheldrick, 1997)'
_computing_structure_solution 'SHELXS-97 (Sheldrick, 1990)'
_diffrn_ambient_temperature 390(2)
_diffrn_measured_fraction_theta_full 0.805
_diffrn_measured_fraction_theta_max 0.805
_diffrn_measurement_device_type 'Rigaku Saturn 724+ CCD'
_diffrn_measurement_method '\w scans'
_diffrn_radiation_monochromator graphite
_diffrn_radiation_source 'fine-focus sealed tube'
_diffrn_radiation_type MoK\a
_diffrn_radiation_wavelength 0.71073
_diffrn_reflns_av_R_equivalents 0.0475
_diffrn_reflns_av_sigmaI/netI 0.0297
_diffrn_reflns_limit_h_max 9
_diffrn_reflns_limit_h_min -11
_diffrn_reflns_limit_k_max 12
_diffrn_reflns_limit_k_min -9
_diffrn_reflns_limit_l_max 14
_diffrn_reflns_limit_l_min -17
_diffrn_reflns_number 4008
_diffrn_reflns_theta_full 30.55
_diffrn_reflns_theta_max 30.55
_diffrn_reflns_theta_min 1.57
_diffrn_standards_decay_% 0
_diffrn_standards_interval_count 0
_diffrn_standards_interval_time 0
_diffrn_standards_number 0
_exptl_absorpt_coefficient_mu 7.402
_exptl_absorpt_correction_T_max 0.105
_exptl_absorpt_correction_T_min 0.069
_exptl_absorpt_correction_type empirical
_exptl_absorpt_process_details
;
T. Higashi, ABSCOR, empirical absorption correction
;
_exptl_crystal_colour colourless
_exptl_crystal_density_diffrn 3.504
_exptl_crystal_density_method 'not measured'
_exptl_crystal_description block
_exptl_crystal_F_000 1004
_exptl_crystal_size_max 0.4
_exptl_crystal_size_mid 0.4
_exptl_crystal_size_min 0.3
_refine_diff_density_max 1.889
_refine_diff_density_min -1.299
_refine_diff_density_rms 0.298
_refine_ls_extinction_coef 0.0151(12)
_refine_ls_extinction_expression Fc^*^=kFc[1+0.001xFc^2^\l^3^/sin(2\q)]^-1/4^
_refine_ls_extinction_method SHELXL
_refine_ls_goodness_of_fit_ref 1.126
_refine_ls_hydrogen_treatment none
_refine_ls_matrix_type full
_refine_ls_number_parameters 183
_refine_ls_number_reflns 2513
_refine_ls_number_restraints 0
_refine_ls_restrained_S_all 1.126
_refine_ls_R_factor_all 0.0425
_refine_ls_R_factor_gt 0.0419
_refine_ls_shift/su_max 0.000
_refine_ls_shift/su_mean 0.000
_refine_ls_structure_factor_coef Fsqd
_refine_ls_weighting_details 'calc w=1/[\s^2^(Fo^2^)+(0.0800P)^2^+2.1774P] where P=(Fo^2^+2Fc^2^)/3'
_refine_ls_weighting_scheme calc
_refine_ls_wR_factor_gt 0.1158
_refine_ls_wR_factor_ref 0.1166
_reflns_number_gt 2450
_reflns_number_total 2513
_reflns_threshold_expression >2sigma(I)
_cod_data_source_file 2gd390d-1b.cif
_cod_data_source_block 2gd390d-1b
_cod_original_cell_volume 1016.2(3)
_cod_original_sg_symbol_H-M P2(1)/c
_cod_database_code 1560893

loop_
_symmetry_equiv_pos_as_xyz
'x, y, z'
'-x, y+1/2, -z+1/2'
'-x, -y, -z'
'x, -y-1/2, z-1/2'

loop_
_atom_site_label
_atom_site_type_symbol
_atom_site_fract_x
_atom_site_fract_y
_atom_site_fract_z
_atom_site_U_iso_or_equiv
_atom_site_adp_type
_atom_site_occupancy
_atom_site_symmetry_multiplicity
_atom_site_calc_flag
_atom_site_refinement_flags
_atom_site_disorder_assembly
_atom_site_disorder_group
Gd1 Gd 0.27709(3) 0.19003(2) 0.49914(2) 0.00939(15) Uani 1 1 d . . .
P1 P 0.75786(17) 0.45243(15) 0.66524(10) 0.0100(3) Uani 1 1 d . . .
P2 P 0.76930(19) 0.44945(15) 0.33533(10) 0.0098(3) Uani 1 1 d . . .
P3 P 0.68511(16) 0.24508(14) 0.49989(11) 0.0102(2) Uani 1 1 d . . .
P4 P -0.00387(18) -0.00197(17) 0.32778(10) 0.0092(2) Uani 1 1 d . . .
P5 P 0.50495(19) 0.00319(17) 0.70230(10) 0.0107(3) Uani 1 1 d . . .
O1 O 0.6200(6) 0.4056(5) 0.2746(4) 0.0203(9) Uani 1 1 d . . .
O2 O 0.5882(6) -0.1164(5) 0.6494(3) 0.0198(9) Uani 1 1 d . . .
O3 O 0.5980(6) 0.4229(5) 0.7131(4) 0.0222(10) Uani 1 1 d . . .
O4 O 0.7904(6) 0.3123(5) 0.4088(4) 0.0154(9) Uani 1 1 d . . .
O5 O 0.5296(5) 0.3124(4) 0.4963(4) 0.0180(8) Uani 1 1 d . . .
O6 O 0.7799(7) 0.3105(4) 0.5964(4) 0.0156(9) Uani 1 1 d . . .
O7 O 0.2906(5) -0.0814(5) 0.4999(4) 0.0218(9) Uani 1 1 d . . .
O8 O 0.2307(7) 0.4043(5) 0.6147(4) 0.0228(9) Uani 1 1 d . . .
O9 O 0.0819(5) 0.1177(5) 0.3807(3) 0.0184(9) Uani 1 1 d . . .
O10 O 0.2231(7) 0.4050(5) 0.3887(4) 0.0224(9) Uani 1 1 d . . .
O11 O 0.8741(6) 0.4192(5) 0.7532(3) 0.0179(9) Uani 1 1 d . . .
O12 O 0.4127(5) 0.1183(6) 0.6478(3) 0.0202(9) Uani 1 1 d . . .
O13 O 0.0800(5) 0.1223(5) 0.6153(3) 0.0180(9) Uani 1 1 d . . .
O14 O 0.9007(6) 0.4167(5) 0.2586(4) 0.0207(9) Uani 1 1 d . . .

loop_
_atom_site_aniso_label
_atom_site_aniso_U_11
_atom_site_aniso_U_22
_atom_site_aniso_U_33
_atom_site_aniso_U_23
_atom_site_aniso_U_13
_atom_site_aniso_U_12
Gd1 0.0089(2) 0.00912(19) 0.01010(19) 0.00018(7) 0.00036(14) -0.00012(6)
P1 0.0094(7) 0.0104(6) 0.0102(6) -0.0002(4) -0.0004(5) 0.0004(5)
P2 0.0092(6) 0.0095(6) 0.0106(6) 0.0011(4) 0.0005(5) -0.0002(5)
P3 0.0106(5) 0.0084(5) 0.0116(5) 0.0009(4) 0.0004(5) -0.0006(4)
P4 0.0064(5) 0.0113(5) 0.0100(5) 0.0011(5) 0.0004(5) -0.0001(4)
P5 0.0092(6) 0.0127(5) 0.0102(6) 0.0005(5) 0.0002(5) -0.0006(4)
O1 0.019(2) 0.0132(19) 0.029(2) 0.0029(16) -0.0113(18) -0.0010(17)
O2 0.023(2) 0.020(2) 0.017(2) -0.0036(16) 0.0057(17) 0.0017(18)
O3 0.017(2) 0.021(2) 0.029(2) -0.0095(18) 0.0126(18) -0.0024(18)
O4 0.008(2) 0.026(2) 0.013(2) 0.0075(14) 0.0028(18) 0.0027(14)
O5 0.011(2) 0.0196(19) 0.024(2) 0.0027(15) 0.000(2) 0.0009(12)
O6 0.018(2) 0.0127(19) 0.016(2) -0.0064(13) -0.001(2) 0.0055(15)
O7 0.030(2) 0.0079(17) 0.028(2) 0.0001(15) 0.003(2) -0.0003(15)
O8 0.028(3) 0.0132(18) 0.027(2) -0.0090(17) 0.002(2) 0.0004(19)
O9 0.012(2) 0.023(2) 0.0193(19) -0.0035(16) -0.0066(16) -0.0036(17)
O10 0.029(2) 0.018(2) 0.020(2) 0.0073(17) -0.0045(19) -0.001(2)
O11 0.021(2) 0.0140(19) 0.019(2) 0.0030(15) -0.0112(17) -0.0009(16)
O12 0.014(2) 0.027(2) 0.020(2) 0.0061(17) -0.0043(17) 0.0049(17)
O13 0.019(2) 0.0162(19) 0.019(2) 0.0080(16) 0.0088(17) -0.0018(17)
O14 0.023(2) 0.017(2) 0.022(2) 0.0050(16) 0.0145(18) 0.0027(17)

loop_
_atom_type_symbol
_atom_type_description
_atom_type_scat_dispersion_real
_atom_type_scat_dispersion_imag
_atom_type_scat_source
O O 0.0106 0.0060 'International Tables Vol C Tables 4.2.6.8 and 6.1.1.4'
P P 0.1023 0.0942 'International Tables Vol C Tables 4.2.6.8 and 6.1.1.4'
Gd Gd -0.1653 3.9035 'International Tables Vol C Tables 4.2.6.8 and 6.1.1.4'

loop_
_geom_angle_atom_site_label_1
_geom_angle_atom_site_label_2
_geom_angle_atom_site_label_3
_geom_angle
_geom_angle_site_symmetry_1
_geom_angle_site_symmetry_3
O2 Gd1 O12 110.19(15) 3_656 .
O2 Gd1 O13 144.50(17) 3_656 .
O12 Gd1 O13 76.90(17) . .
O2 Gd1 O9 75.65(17) 3_656 .
O12 Gd1 O9 144.58(18) . .
O13 Gd1 O9 79.79(15) . .
O2 Gd1 O7 72.52(15) 3_656 .
O12 Gd1 O7 72.57(16) . .
O13 Gd1 O7 77.13(15) . .
O9 Gd1 O7 76.51(16) . .
O2 Gd1 O10 80.48(17) 3_656 .
O12 Gd1 O10 142.43(17) . .
O13 Gd1 O10 115.80(17) . .
O9 Gd1 O10 72.32(17) . .
O7 Gd1 O10 142.84(16) . .
O2 Gd1 O5 70.39(17) 3_656 .
O12 Gd1 O5 71.51(16) . .
O13 Gd1 O5 140.75(17) . .
O9 Gd1 O5 138.63(17) . .
O7 Gd1 O5 113.60(14) . .
O10 Gd1 O5 79.30(17) . .
O2 Gd1 O8 142.94(17) 3_656 .
O12 Gd1 O8 78.14(17) . .
O13 Gd1 O8 72.03(17) . .
O9 Gd1 O8 119.07(17) . .
O7 Gd1 O8 141.35(16) . .
O10 Gd1 O8 73.47(18) . .
O5 Gd1 O8 79.11(17) . .
O10 P1 O3 116.3(3) 3_666 .
O10 P1 O11 116.3(3) 3_666 .
O3 P1 O11 105.1(3) . .
O10 P1 O6 114.8(3) 3_666 .
O3 P1 O6 101.6(3) . .
O11 P1 O6 100.7(3) . .
O8 P2 O14 117.1(3) 3_666 .
O8 P2 O4 115.5(3) 3_666 .
O14 P2 O4 99.1(3) . .
O8 P2 O1 116.5(3) 3_666 .
O14 P2 O1 104.1(3) . .
O4 P2 O1 102.1(3) . .
O7 P3 O5 122.1(2) 3_656 .
O7 P3 O6 106.5(2) 3_656 .
O5 P3 O6 110.3(3) . .
O7 P3 O4 106.8(2) 3_656 .
O5 P3 O4 110.3(3) . .
O6 P3 O4 98.2(3) . .
O13 P4 O9 121.8(2) 3_556 .
O13 P4 O14 105.9(3) 3_556 2_645
O9 P4 O14 111.6(3) . 2_645
O13 P4 O11 109.8(3) 3_556 4_465
O9 P4 O11 106.4(3) . 4_465
O14 P4 O11 99.0(3) 2_645 4_465
O2 P5 O12 123.4(2) . .
O2 P5 O3 106.0(3) . 2_646
O12 P5 O3 109.6(3) . 2_646
O2 P5 O1 109.6(3) . 4_566
O12 P5 O1 105.5(3) . 4_566
O3 P5 O1 100.3(3) 2_646 4_566
P2 O1 P5 133.5(3) . 4_565
P5 O2 Gd1 146.9(3) . 3_656
P1 O3 P5 135.1(3) . 2_656
P2 O4 P3 132.2(3) . .
P3 O5 Gd1 129.6(2) . .
P1 O6 P3 132.5(4) . .
P3 O7 Gd1 174.6(3) 3_656 .
P2 O8 Gd1 165.0(3) 3_666 .
P4 O9 Gd1 149.3(3) . .
P1 O10 Gd1 160.7(3) 3_666 .
P1 O11 P4 141.4(3) . 4_666
P5 O12 Gd1 148.4(3) . .
P4 O13 Gd1 147.1(3) 3_556 .
P2 O14 P4 141.0(3) . 2_655

loop_
_geom_bond_atom_site_label_1
_geom_bond_atom_site_label_2
_geom_bond_distance
_geom_bond_site_symmetry_2
Gd1 O2 2.356(4) 3_656
Gd1 O12 2.356(4) .
Gd1 O13 2.369(4) .
Gd1 O9 2.387(4) .
Gd1 O7 2.431(5) .
Gd1 O10 2.446(4) .
Gd1 O5 2.463(4) .
Gd1 O8 2.469(4) .
P1 O10 1.465(5) 3_666
P1 O3 1.552(5) .
P1 O11 1.558(4) .
P1 O6 1.565(4) .
P2 O8 1.460(5) 3_666
P2 O14 1.549(5) .
P2 O4 1.566(4) .
P2 O1 1.575(5) .
P3 O7 1.479(5) 3_656
P3 O5 1.487(4) .
P3 O6 1.613(5) .
P3 O4 1.616(5) .
P4 O13 1.466(4) 3_556
P4 O9 1.477(4) .
P4 O14 1.613(5) 2_645
P4 O11 1.621(5) 4_465
P5 O2 1.465(5) .
P5 O12 1.487(5) .
P5 O3 1.592(5) 2_646
P5 O1 1.600(5) 4_566
O1 P5 1.600(5) 4_565
O2 Gd1 2.356(4) 3_656
O3 P5 1.592(5) 2_656
O7 P3 1.479(4) 3_656
O8 P2 1.460(5) 3_666
O10 P1 1.465(5) 3_666
O11 P4 1.621(5) 4_666
O13 P4 1.466(4) 3_556
O14 P4 1.613(5) 2_655

_cod_database_fobs_code 1560893
